data_4127367
loop_
_publ_author_name
'Ejegbavwo, Otega A.'
'Martin, Corey R.'
'Olorunfemi, Oyindamola A.'
'Leith, Gabrielle A.'
'Ly, Richard T.'
'Rice, Allison M.'
'Dolgopolova, Ekaterina A.'
'Smith, Mark D.'
'Karakalos, Stavros G.'
'Birkner, Nancy'
'Powell, Brian A.'
'Pandey, Shubham'
'Koch, Robert J.'
'Misture, Scott T.'
'Loye, Hans-Conrad Zur'
'Phillpot, Simon R.'
'Brinkman, Kyle S.'
'Shustova, Natalia B.'

_publ_section_title
;
 Thermodynamics and Electronic Properties of Heterometallic Multinuclear
 Actinide-Containing Metal-Organic Frameworks with &quot;Structural
 Memory&quot;.
;
_journal_issue 29
_journal_name_full 'Journal of the American Chemical Society'
_journal_page_first 11628
_journal_page_last 11640
_journal_paper_doi 10.1021/jacs.9b04737
_journal_volume 141
_journal_year 2019
_chemical_formula_moiety '0.5(C128 H96 O68 U12)'
_chemical_formula_sum 'C64 H48 O34 U6'
_chemical_formula_weight 2789.20
_space_group_crystal_system tetragonal
_space_group_IT_number 131
_space_group_name_Hall '-P 4c 2'
_space_group_name_H-M_alt 'P 42/m m c'
_symmetry_space_group_name_Hall '-P 4c 2'
_symmetry_space_group_name_H-M 'P 42/m m c'
_atom_sites_solution_hydrogens mixed
_atom_sites_solution_primary dual
_audit_creation_date 2018-04-13
_audit_creation_method
;
Olex2 1.2
(compiled 2018.04.03 svn.r3497 for OlexSys, GUI svn.r5486)
;
_cell_angle_alpha 90
_cell_angle_beta 90
_cell_angle_gamma 90
_cell_formula_units_Z 2
_cell_length_a 25.1420(15)
_cell_length_b 25.1420(15)
_cell_length_c 15.1163(9)
_cell_measurement_reflns_used 9778
_cell_measurement_temperature 100(2)
_cell_measurement_theta_max 22.123
_cell_measurement_theta_min 2.257
_cell_volume 9555.3(10)
_computing_cell_refinement 'SAINT V8.38A (?, 2016)'
_computing_data_collection 'Bruker APEX3 v2016.5-0 (Bruker, 2016)'
_computing_data_reduction 'SAINT V8.38A (?, 2016)'
_computing_molecular_graphics 'Olex2 (Dolomanov et al., 2009)'
_computing_publication_material 'Olex2 (Dolomanov et al., 2009)'
_computing_structure_refinement 'XL (Sheldrick, 2008)'
_computing_structure_solution 'ShelXT (Sheldrick, 2015)'
_diffrn_ambient_temperature 100(2)
_diffrn_detector 'Bruker PHOTON-100 area detector'
_diffrn_detector_area_resol_mean 10.4
_diffrn_detector_type 'CMOS area detector'
_diffrn_measured_fraction_theta_full 0.998
_diffrn_measured_fraction_theta_max 0.998
_diffrn_measurement_device 'three-circle diffractometer'
_diffrn_measurement_device_type 'Bruker D8 QUEST'
_diffrn_measurement_method '\w and \f scans'
_diffrn_radiation_monochromator 'mirror optics'
_diffrn_radiation_probe x-ray
_diffrn_radiation_type MoK\a
_diffrn_radiation_wavelength 0.71073
_diffrn_reflns_av_R_equivalents 0.1125
_diffrn_reflns_av_unetI/netI 0.0222
_diffrn_reflns_Laue_measured_fraction_full 0.998
_diffrn_reflns_Laue_measured_fraction_max 0.998
_diffrn_reflns_limit_h_max 26
_diffrn_reflns_limit_h_min -26
_diffrn_reflns_limit_k_max 26
_diffrn_reflns_limit_k_min -26
_diffrn_reflns_limit_l_max 16
_diffrn_reflns_limit_l_min -16
_diffrn_reflns_number 145182
_diffrn_reflns_point_group_measured_fraction_full 0.998
_diffrn_reflns_point_group_measured_fraction_max 0.998
_diffrn_reflns_theta_full 22.212
_diffrn_reflns_theta_max 22.212
_diffrn_reflns_theta_min 2.107
_diffrn_source 'microfocus sealed X-ray tube'
_diffrn_source_type 'Incoatec I\ms'
_diffrn_standards_number 0
_exptl_absorpt_coefficient_mu 5.100
_exptl_absorpt_correction_T_max 0.7449
_exptl_absorpt_correction_T_min 0.5728
_exptl_absorpt_correction_type multi-scan
_exptl_absorpt_process_details
;
SADABS-2016/2 (Bruker,2016/2) was used for absorption correction.
wR2(int) was 0.1266 before and 0.0648 after correction.
The Ratio of minimum to maximum transmission is 0.7690.
The \l/2 correction factor is Not present.
;
_exptl_crystal_colour 'light green'
_exptl_crystal_colour_modifier light
_exptl_crystal_colour_primary green
_exptl_crystal_density_diffrn 0.969
_exptl_crystal_description prism
_exptl_crystal_F_000 2512
_exptl_crystal_size_max 0.14
_exptl_crystal_size_mid 0.08
_exptl_crystal_size_min 0.06
_refine_diff_density_max 0.768
_refine_diff_density_min -0.823
_refine_diff_density_rms 0.109
_refine_ls_extinction_method none
_refine_ls_goodness_of_fit_ref 1.035
_refine_ls_hydrogen_treatment constr
_refine_ls_matrix_type full
_refine_ls_number_parameters 72
_refine_ls_number_reflns 3325
_refine_ls_number_restraints 12
_refine_ls_restrained_S_all 1.037
_refine_ls_R_factor_all 0.0787
_refine_ls_R_factor_gt 0.0559
_refine_ls_shift/su_max 0.000
_refine_ls_shift/su_mean 0.000
_refine_ls_structure_factor_coef Fsqd
_refine_ls_weighting_details 'w=1/[\s^2^(Fo^2^)+(0.0785P)^2^+76.1080P] where P=(Fo^2^+2Fc^2^)/3'
_refine_ls_weighting_scheme calc
_refine_ls_wR_factor_gt 0.1479
_refine_ls_wR_factor_ref 0.1710
_reflns_Friedel_coverage 0.000
_reflns_number_gt 2325
_reflns_number_total 3325
_reflns_threshold_expression 'I > 2\s(I)'
_cod_data_source_file ja9b04737_si_006.cif
_cod_data_source_block oae_4_5a_sq
_cod_original_cell_volume 9555.3(13)
_cod_database_code 4127367
_shelx_shelxl_version_number 2018/3
_shelx_space_group_comment
;
The symmetry employed for this shelxl refinement is uniquely defined
by the following loop, which should always be used as a source of
symmetry information in preference to the above space-group names.
They are only intended as comments.
;
_shelx_estimated_absorpt_t_max 0.749
_shelx_estimated_absorpt_t_min 0.535
_olex2_refinement_description
;
1. Fixed Uiso
 At 1.2 times of:
  All C(H) groups
 At 1.5 times of:
  All C(H,H,H) groups
2. Restrained distances
 C6-C8
 1.5 with sigma of 0.02
 C8-C7
 2.5 with sigma of 0.02
 C8-C5
 2.5 with sigma of 0.02
 C5-C5_$1
 1.5 with sigma of 0.02
 C2-C1
 1.5 with sigma of 0.02
3. Restrained planarity
 O1, O2, C1, C2, C3, C4, C5, C6, C7, C8
 with sigma of 0.015
4. Uiso/Uaniso restraints and constraints
Uiso(C8) = Uiso(C6) = Uiso(C7) = Uiso(C2) = Uiso(C3) = Uiso(C4) = Uiso(C5) =
Uiso(C1)
5. Others
 Fixed Sof: O7(0.25)
6.a Riding coordinates:
 C8(H8A,H8B,H8C)
6.b Aromatic/amide H refined with riding coordinates:
 C7(H7), C4(H4), C3(H3)
6.c Fitted hexagon refined as free rotating group:
 C2(C7,C6,C5,C4,C3)
;
_platon_squeeze_void_probe_radius 1.20
_olex2_submission_special_instructions 'No special instructions were received'

loop_
_space_group_symop_operation_xyz
'x, y, z'
'-x, -y, z'
'-y, x, z+1/2'
'y, -x, z+1/2'
'-x, y, -z'
'x, -y, -z'
'y, x, -z+1/2'
'-y, -x, -z+1/2'
'-x, -y, -z'
'x, y, -z'
'y, -x, -z-1/2'
'-y, x, -z-1/2'
'x, -y, z'
'-x, y, z'
'-y, -x, z-1/2'
'y, x, z-1/2'

loop_
_atom_site_label
_atom_site_type_symbol
_atom_site_fract_x
_atom_site_fract_y
_atom_site_fract_z
_atom_site_U_iso_or_equiv
_atom_site_adp_type
_atom_site_occupancy
_atom_site_site_symmetry_order
_atom_site_calc_flag
_atom_site_refinement_flags_posn
_atom_site_refinement_flags_adp
_atom_site_refinement_flags_occupancy
U1 U 0.07542(3) 0.500000 0.12578(6) 0.0908(3) Uani 1 2 d S T P
U2 U 0.000000 0.39204(4) 0.000000 0.0778(4) Uani 1 4 d S T P
O1 O 0.1056(4) 0.4141(5) 0.1803(8) 0.162(5) Uani 1 1 d . . .
O2 O 0.0633(4) 0.3506(4) 0.1023(7) 0.127(4) Uani 1 1 d . . .
O3 O 0.0737(5) 0.4489(4) 0.000000 0.106(4) Uani 1 2 d S T P
O4 O 0.000000 0.4502(8) 0.1200(13) 0.157(8) Uani 1 2 d S T P
O5 O 0.1721(6) 0.500000 0.0927(18) 0.209(10) Uani 1 2 d S T P
O6 O 0.0527(12) 0.500000 0.2834(14) 0.247(13) Uani 1 2 d S T P
O7 O 0.000000 0.2819(11) 0.035(2) 0.179(19) Uani 0.5 2 d S T P
C1 C 0.0964(7) 0.3680(12) 0.1500(12) 0.289(6) Uiso 1 1 d D . .
C2 C 0.1369(6) 0.3292(7) 0.1851(11) 0.289(6) Uiso 1 1 d D . .
C7 C 0.1308(5) 0.2775(8) 0.1543(8) 0.289(6) Uiso 1 1 d DG . .
H7 H 0.102366 0.268984 0.115505 0.347 Uiso 1 1 calc R . .
C6 C 0.1664(7) 0.2382(5) 0.1803(10) 0.289(6) Uiso 1 1 d DG . .
C5 C 0.2081(5) 0.2506(7) 0.2372(11) 0.289(6) Uiso 1 1 d DG . .
C4 C 0.2142(5) 0.3023(8) 0.2680(10) 0.289(6) Uiso 1 1 d G . .
H4 H 0.242621 0.310810 0.306802 0.347 Uiso 1 1 calc R . .
C3 C 0.1786(8) 0.3416(5) 0.2420(11) 0.289(6) Uiso 1 1 d G . .
H3 H 0.182709 0.376992 0.263021 0.347 Uiso 1 1 calc R . .
C8 C 0.1578(10) 0.1822(7) 0.1476(14) 0.289(6) Uiso 1 1 d D . .
H8A H 0.171645 0.179698 0.087086 0.433 Uiso 1 1 d R . .
H8B H 0.119605 0.174448 0.147416 0.433 Uiso 1 1 d R . .
H8C H 0.176225 0.156408 0.185326 0.433 Uiso 1 1 d R . .

loop_
_atom_site_aniso_label
_atom_site_aniso_U_11
_atom_site_aniso_U_22
_atom_site_aniso_U_33
_atom_site_aniso_U_23
_atom_site_aniso_U_13
_atom_site_aniso_U_12
U1 0.0587(5) 0.0927(6) 0.1210(7) 0.000 -0.0265(4) 0.000
U2 0.0434(5) 0.0637(6) 0.1265(9) 0.000 0.000 0.000
O1 0.104(8) 0.174(11) 0.209(13) 0.057(10) -0.057(8) 0.017(8)
O2 0.104(7) 0.110(8) 0.167(10) 0.046(7) 0.020(7) 0.019(6)
O3 0.131(11) 0.031(6) 0.158(12) 0.000 0.000 -0.006(6)
O4 0.070(9) 0.175(15) 0.23(2) -0.103(15) 0.000 0.000
O5 0.063(9) 0.153(15) 0.41(3) 0.000 -0.078(14) 0.000
O6 0.41(4) 0.20(2) 0.132(16) 0.000 -0.08(2) 0.000
O7 0.29(4) 0.083(19) 0.16(5) 0.007(18) 0.000 0.000

loop_
_atom_type_symbol
_atom_type_description
_atom_type_scat_dispersion_real
_atom_type_scat_dispersion_imag
_atom_type_scat_source
C C 0.0033 0.0016 'International Tables Vol C Tables 4.2.6.8 and 6.1.1.4'
H H 0.0000 0.0000 'International Tables Vol C Tables 4.2.6.8 and 6.1.1.4'
O O 0.0106 0.0060 'International Tables Vol C Tables 4.2.6.8 and 6.1.1.4'
U U -9.6767 9.6646 'International Tables Vol C Tables 4.2.6.8 and 6.1.1.4'

loop_
_geom_angle_atom_site_label_1
_geom_angle_atom_site_label_2
_geom_angle_atom_site_label_3
_geom_angle
_geom_angle_site_symmetry_1
_geom_angle_site_symmetry_3
U1 U1 U1 90.0 2_565 10
U1 U1 U2 60.131(14) 10 9_565
U1 U1 U2 60.223(12) 2_565 9_565
U1 U1 U2 60.224(12) 2_565 .
U1 U1 U2 60.132(14) 10 .
U2 U1 U2 90.61(3) 9_565 .
O1 U1 U1 108.2(2) . 2_565
O1 U1 U1 108.2(2) 13_565 2_565
O1 U1 U1 109.8(3) 13_565 10
O1 U1 U1 109.8(3) . 10
O1 U1 U2 162.7(3) 13_565 .
O1 U1 U2 72.1(3) 13_565 9_565
O1 U1 U2 162.7(3) . 9_565
O1 U1 U2 72.1(3) . .
O1 U1 O1 125.1(6) 13_565 .
O1 U1 O5 76.3(3) . .
O1 U1 O5 76.3(3) 13_565 .
O1 U1 O6 75.1(4) . .
O1 U1 O6 75.1(4) 13_565 .
O3 U1 U1 34.1(2) . 10
O3 U1 U1 34.1(2) 13_565 10
O3 U1 U1 89.0(3) 13_565 2_565
O3 U1 U1 89.0(3) . 2_565
O3 U1 U2 34.9(3) 13_565 9_565
O3 U1 U2 88.7(2) 13_565 .
O3 U1 U2 34.9(3) . .
O3 U1 U2 88.7(2) . 9_565
O3 U1 O1 77.8(4) . .
O3 U1 O1 141.6(4) . 13_565
O3 U1 O1 77.8(4) 13_565 13_565
O3 U1 O1 141.6(4) 13_565 .
O3 U1 O3 68.1(4) 13_565 .
O3 U1 O5 81.4(6) . .
O3 U1 O5 81.4(6) 13_565 .
O3 U1 O6 143.2(3) 13_565 .
O3 U1 O6 143.2(3) . .
O4 U1 U1 87.8(5) . 10
O4 U1 U1 33.5(4) 2_565 2_565
O4 U1 U1 33.5(4) . 2_565
O4 U1 U1 87.8(5) 2_565 10
O4 U1 U2 34.5(4) 2_565 9_565
O4 U1 U2 34.5(4) . .
O4 U1 U2 87.6(5) 2_565 .
O4 U1 U2 87.6(5) . 9_565
O4 U1 O1 139.6(4) . 13_565
O4 U1 O1 77.6(5) . .
O4 U1 O1 77.6(5) 2_565 13_565
O4 U1 O1 139.6(4) 2_565 .
O4 U1 O3 69.2(5) . .
O4 U1 O3 69.2(5) 2_565 13_565
O4 U1 O3 105.2(6) . 13_565
O4 U1 O3 105.1(6) 2_565 .
O4 U1 O4 66.8(8) . 2_565
O4 U1 O5 144.0(4) 2_565 .
O4 U1 O5 144.0(4) . .
O4 U1 O6 80.9(7) 2_565 .
O4 U1 O6 80.9(7) . .
O5 U1 U1 78.4(6) . 10
O5 U1 U1 168.4(6) . 2_565
O5 U1 U2 112.7(4) . 9_565
O5 U1 U2 112.7(4) . .
O6 U1 U1 76.5(7) . 2_565
O6 U1 U1 166.5(7) . 10
O6 U1 U2 111.6(4) . .
O6 U1 U2 111.6(4) . 9_565
O6 U1 O5 115.1(9) . .
U1 U2 U1 89.38(3) 2_565 10
O2 U2 U1 159.8(3) 14 10
O2 U2 U1 107.1(2) . 10
O2 U2 U1 159.8(3) 10 2_565
O2 U2 U1 108.1(3) 5 10
O2 U2 U1 70.5(3) 14 2_565
O2 U2 U1 107.1(2) 5 2_565
O2 U2 U1 108.1(3) . 2_565
O2 U2 U1 70.5(3) 10 10
O2 U2 O2 78.2(5) 5 14
O2 U2 O2 81.0(4) 5 10
O2 U2 O2 129.7(5) 5 .
O2 U2 O2 129.7(5) 14 10
O2 U2 O2 78.2(5) 10 .
O2 U2 O2 81.0(4) 14 .
O2 U2 O7 72.5(5) 5 .
O2 U2 O7 57.6(5) 10 10
O2 U2 O7 57.6(5) . .
O2 U2 O7 72.5(5) 10 .
O2 U2 O7 57.6(5) 14 .
O2 U2 O7 72.5(5) 14 10
O2 U2 O7 72.5(5) . 10
O2 U2 O7 57.6(5) 5 10
O3 U2 U1 34.18(13) . 10
O3 U2 U1 87.7(2) . 2_565
O3 U2 U1 34.18(13) 5 2_565
O3 U2 U1 87.7(2) 5 10
O3 U2 O2 140.7(3) . 14
O3 U2 O2 75.2(3) . 10
O3 U2 O2 75.2(3) 5 14
O3 U2 O2 140.7(3) 5 .
O3 U2 O2 140.7(3) . 5
O3 U2 O2 140.7(3) 5 10
O3 U2 O2 75.2(3) 5 5
O3 U2 O2 75.2(3) . .
O3 U2 O3 104.8(6) . 5
O3 U2 O7 126.8(3) 5 10
O3 U2 O7 126.8(3) 5 .
O3 U2 O7 126.8(3) . 10
O3 U2 O7 126.8(3) . .
O4 U2 U1 86.6(5) . 10
O4 U2 U1 86.6(5) 10 2_565
O4 U2 U1 33.5(2) . 2_565
O4 U2 U1 33.5(2) 10 10
O4 U2 O2 77.1(5) 10 5
O4 U2 O2 77.1(5) . 14
O4 U2 O2 139.3(2) 10 14
O4 U2 O2 139.3(2) 10 .
O4 U2 O2 77.1(5) 10 10
O4 U2 O2 77.1(5) . .
O4 U2 O2 139.3(2) . 5
O4 U2 O2 139.3(2) . 10
O4 U2 O3 67.5(3) . .
O4 U2 O3 67.5(3) . 5
O4 U2 O3 67.5(3) 10 .
O4 U2 O3 67.5(3) 10 5
O4 U2 O4 102.2(11) 10 .
O4 U2 O7 118.1(9) . .
O4 U2 O7 118.1(9) 10 10
O4 U2 O7 139.6(8) 10 .
O4 U2 O7 139.6(8) . 10
O7 U2 U1 127.3(5) 10 10
O7 U2 U1 142.3(4) 10 2_565
O7 U2 U1 142.3(4) . 10
O7 U2 U1 127.3(5) . 2_565
O7 U2 O7 21.5(13) 10 .
C1 O1 U1 129.2(11) . .
C1 O2 U2 133.0(14) . .
U1 O3 U1 111.8(4) . 10
U1 O3 U2 110.9(4) 10 .
U1 O3 U2 110.9(4) . .
U1 O4 U1 113.0(8) 2_565 .
U1 O4 U2 112.0(5) . .
U1 O4 U2 112.0(5) 2_565 .
O7 O7 U2 79.3(6) 10 .
O1 C1 C2 110(2) . .
O2 C1 O1 133.4(19) . .
O2 C1 C2 117(3) . .
C7 C2 C1 114(2) . .
C7 C2 C3 120.0 . .
C3 C2 C1 126(2) . .
C6 C7 C2 120.0 . .
C7 C6 C5 120.0 . .
C7 C6 C8 118.6(11) . .
C5 C6 C8 121.4(11) . .
C6 C5 C5 121.1(12) . 7
C4 C5 C6 120.0 . .
C4 C5 C5 118.8(11) . 7
C5 C4 C3 120.0 . .
C4 C3 C2 120.0 . .

loop_
_geom_bond_atom_site_label_1
_geom_bond_atom_site_label_2
_geom_bond_distance
_geom_bond_site_symmetry_2
U1 U1 3.8029(18) 10
U1 U1 3.7922(14) 2_565
U1 U2 3.8180(8) 9_565
U1 U2 3.8181(8) .
U1 O1 2.433(12) .
U1 O1 2.433(12) 13_565
U1 O3 2.296(6) 13_565
U1 O3 2.296(6) .
U1 O4 2.273(10) .
U1 O4 2.273(10) 2_565
U1 O5 2.482(16) .
U1 O6 2.45(2) .
U2 O2 2.452(11) .
U2 O2 2.452(11) 10
U2 O2 2.452(11) 5
U2 O2 2.452(11) 14
U2 O3 2.341(12) 5
U2 O3 2.340(12) .
U2 O4 2.331(15) .
U2 O4 2.331(15) 10
U2 O7 2.82(3) .
U2 O7 2.82(3) 10
O1 C1 1.27(3) .
O2 C1 1.18(3) .
O7 O7 1.05(6) 10
C1 C2 1.507(18) .
C2 C7 1.3900 .
C2 C3 1.3900 .
C7 C6 1.3900 .
C6 C5 1.3900 .
C6 C8 1.508(12) .
C5 C5 1.560(17) 7
C5 C4 1.3900 .
C4 C3 1.3900 .

loop_
_platon_squeeze_void_nr
_platon_squeeze_void_average_x
_platon_squeeze_void_average_y
_platon_squeeze_void_average_z
_platon_squeeze_void_volume
_platon_squeeze_void_count_electrons
_platon_squeeze_void_content
1 -0.005 -0.005 -0.049 6643 1119 ' '
